data_7036509
loop_
_publ_author_name
'Novoa, N\'estor'
'Roisnel, Thierry'
'Hamon, Paul'
'Kahlal, Samia'
'Manzur, Carolina'
'Ngo, Hoang Minh'
'Ledoux-Rak, Isabelle'
'Saillard, Jean-Yves'
'Carrillo, David'
'Hamon, Jean-Ren\'e'

_publ_section_title
;
 Four-coordinate nickel(ii) and copper(ii) complex based ONO tridentate
 Schiff base ligands: synthesis, molecular structure, electrochemical,
 linear and nonlinear properties, and computational study.
;
_journal_issue 41
_journal_name_full 'Dalton transactions (Cambridge, England : 2003)'
_journal_page_first 18019
_journal_page_last 18037
_journal_paper_doi 10.1039/c5dt02822a
_journal_volume 44
_journal_year 2015
_chemical_absolute_configuration ad
_chemical_compound_source 'synthesis as described'
_chemical_formula_moiety 'C22 H20 N2 Ni O3'
_chemical_formula_sum 'C22 H20 N2 Ni O3'
_chemical_formula_weight 419.11
_chemical_name_systematic
;
 ?
;
_space_group_IT_number 19
_symmetry_cell_setting orthorhombic
_symmetry_Int_Tables_number 19
_symmetry_space_group_name_Hall 'P 2ac 2ab'
_symmetry_space_group_name_H-M 'P 21 21 21'
_atom_sites_solution_hydrogens geom
_atom_sites_solution_primary direct
_atom_sites_solution_secondary difmap
_audit_update_record
;
2015-04-07 deposited with the CCDC.
2015-09-14 downloaded from the CCDC.
;
_cell_angle_alpha 90
_cell_angle_beta 90
_cell_angle_gamma 90
_cell_formula_units_Z 8
_cell_length_a 7.2819(2)
_cell_length_b 21.2966(6)
_cell_length_c 23.7759(7)
_cell_measurement_reflns_used 7534
_cell_measurement_temperature 150(2)
_cell_measurement_theta_max 26.37
_cell_measurement_theta_min 2.57
_cell_measurement_wavelength 0.71073
_cell_volume 3687.16(18)
_computing_cell_refinement 'Bruker APEX2 (Bruker, 2006)'
_computing_data_collection 'Bruker APEX2 (Bruker, 2006)'
_computing_data_reduction 'Bruker APEX2 (Bruker, 2006)'
_computing_molecular_graphics 'Ortep-3 for Windows (Farrugia, 1997)'
_computing_publication_material
;
          WinGX publication routines (Farrugia, 2012),
          CRYSCALc (T. Roisnel, local program, 2014)
;
_computing_structure_refinement 'SHELXL-97 (Sheldrick, 1997)'
_computing_structure_solution 'SIR97 (Altomare et al., 1999)'
_diffrn_ambient_temperature 150(2)
_diffrn_detector 'CCD plate'
_diffrn_measured_fraction_theta_full 0.996
_diffrn_measured_fraction_theta_max 0.996
_diffrn_measurement_device_type 'APEXII, Bruker-AXS'
_diffrn_measurement_method 'CCD rotation images, thin slices'
_diffrn_radiation_monochromator graphite
_diffrn_radiation_probe x-ray
_diffrn_radiation_type MoK\a
_diffrn_radiation_wavelength 0.71073
_diffrn_reflns_av_R_equivalents 0.0503
_diffrn_reflns_av_unetI/netI 0.0582
_diffrn_reflns_limit_h_max 9
_diffrn_reflns_limit_h_min -8
_diffrn_reflns_limit_k_max 27
_diffrn_reflns_limit_k_min -26
_diffrn_reflns_limit_l_max 30
_diffrn_reflns_limit_l_min -27
_diffrn_reflns_number 32926
_diffrn_reflns_theta_full 27.45
_diffrn_reflns_theta_max 27.45
_diffrn_reflns_theta_min 2.93
_exptl_absorpt_coefficient_mu 1.079
_exptl_absorpt_correction_T_max 0.937
_exptl_absorpt_correction_T_min 0.777
_exptl_absorpt_correction_type multi-scan
_exptl_absorpt_process_details
;
  [Sheldrick, G.M. (2002). SADABS Bruker AXS Inc., Madison, Wisconsin, USA]
;
_exptl_crystal_colour orange
_exptl_crystal_density_diffrn 1.51
_exptl_crystal_density_method 'not measured'
_exptl_crystal_description stick
_exptl_crystal_F_000 1744
_exptl_crystal_size_max 0.58
_exptl_crystal_size_mid 0.15
_exptl_crystal_size_min 0.06
_refine_diff_density_max 0.421
_refine_diff_density_min -0.36
_refine_diff_density_rms 0.06
_refine_ls_abs_structure_details 'Flack H D (1983), Acta Cryst. A39, 876-881'
_refine_ls_abs_structure_Flack -0.001(9)
_refine_ls_extinction_method none
_refine_ls_goodness_of_fit_ref 1.007
_refine_ls_hydrogen_treatment constr
_refine_ls_matrix_type full
_refine_ls_number_parameters 509
_refine_ls_number_reflns 8401
_refine_ls_number_restraints 0
_refine_ls_restrained_S_all 1.007
_refine_ls_R_factor_all 0.0495
_refine_ls_R_factor_gt 0.0367
_refine_ls_shift/su_max 0.001
_refine_ls_shift/su_mean 0
_refine_ls_structure_factor_coef Fsqd
_refine_ls_weighting_details 'calc w=1/[\s^2^(Fo^2^)+(0.0317P)^2^+0.0000P] where P=(Fo^2^+2Fc^2^)/3'
_refine_ls_weighting_scheme calc
_refine_ls_wR_factor_gt 0.0675
_refine_ls_wR_factor_ref 0.0716
_reflns_number_gt 7087
_reflns_number_total 8401
_reflns_threshold_expression >2sigma(I)
_cod_data_source_file c5dt02822a2.cif
_cod_data_source_block NN116
_cod_depositor_comments 'Adding full bibliography for 7036507--7036511.cif.'
_cod_database_code 7036509

loop_
_symmetry_equiv_pos_as_xyz
'x, y, z'
'-x+1/2, -y, z+1/2'
'x+1/2, -y+1/2, -z'
'-x, y+1/2, -z+1/2'

loop_
_atom_site_label
_atom_site_type_symbol
_atom_site_fract_x
_atom_site_fract_y
_atom_site_fract_z
_atom_site_U_iso_or_equiv
_atom_site_adp_type
_atom_site_occupancy
_atom_site_symmetry_multiplicity
_atom_site_calc_flag
_atom_site_refinement_flags
Ni1 Ni 0.01233(4) 0.090508(13) 0.449477(11) 0.01789(8) Uani 1 1 d .
C17 C -0.1049(4) -0.14207(12) 0.74952(10) 0.0270(6) Uani 1 1 d .
H17A H -0.0247 -0.1056 0.755 0.041 Uiso 1 1 calc R
H17B H -0.0869 -0.1718 0.7805 0.041 Uiso 1 1 calc R
H17C H -0.2332 -0.1283 0.7488 0.041 Uiso 1 1 calc R
O3 O -0.0608(2) -0.17198(7) 0.69741(7) 0.0247(4) Uani 1 1 d .
C14 C -0.0484(3) -0.13381(11) 0.65084(9) 0.0182(5) Uani 1 1 d .
C13 C 0.0314(3) -0.16157(11) 0.60363(9) 0.0205(5) Uani 1 1 d .
H13 H 0.0748 -0.2036 0.6054 0.025 Uiso 1 1 calc R
C12 C 0.0470(3) -0.12786(11) 0.55459(10) 0.0197(5) Uani 1 1 d .
H12 H 0.1025 -0.147 0.5228 0.024 Uiso 1 1 calc R
C11 C -0.0170(3) -0.06583(10) 0.55021(9) 0.0174(5) Uani 1 1 d .
C16 C -0.0953(3) -0.03917(11) 0.59795(10) 0.0200(6) Uani 1 1 d .
H16 H -0.1392 0.0028 0.5962 0.024 Uiso 1 1 calc R
C15 C -0.1112(3) -0.07218(11) 0.64820(10) 0.0202(6) Uani 1 1 d .
H15 H -0.1644 -0.0529 0.6803 0.024 Uiso 1 1 calc R
C10 C 0.0042(4) -0.02878(10) 0.49731(9) 0.0173(5) Uani 1 1 d .
O2 O -0.0269(2) 0.03093(7) 0.50325(6) 0.0209(4) Uani 1 1 d .
C9 C 0.0547(3) -0.05611(11) 0.44693(10) 0.0195(5) Uani 1 1 d .
H9 H 0.0743 -0.1002 0.4475 0.023 Uiso 1 1 calc R
C7 C 0.0802(3) -0.02603(11) 0.39519(10) 0.0169(5) Uani 1 1 d .
C8 C 0.1452(3) -0.06779(11) 0.34760(10) 0.0213(6) Uani 1 1 d .
H8A H 0.0417 -0.0773 0.3227 0.032 Uiso 1 1 calc R
H8B H 0.1945 -0.107 0.3631 0.032 Uiso 1 1 calc R
H8C H 0.2413 -0.0461 0.3263 0.032 Uiso 1 1 calc R
N1 N 0.0543(3) 0.03579(9) 0.38877(8) 0.0185(5) Uani 1 1 d .
C2 C 0.0744(3) 0.07036(11) 0.33773(10) 0.0181(5) Uani 1 1 d .
C3 C 0.0807(3) 0.04985(11) 0.28172(10) 0.0220(6) Uani 1 1 d .
H3 H 0.0655 0.0066 0.2733 0.026 Uiso 1 1 calc R
C4 C 0.1092(3) 0.09290(12) 0.23833(10) 0.0237(6) Uani 1 1 d .
H4 H 0.1139 0.0784 0.2006 0.028 Uiso 1 1 calc R
C5 C 0.1306(3) 0.15618(12) 0.24938(10) 0.0239(6) Uani 1 1 d .
H5 H 0.1555 0.1847 0.2196 0.029 Uiso 1 1 calc R
C6 C 0.1154(3) 0.17790(12) 0.30450(10) 0.0227(6) Uani 1 1 d .
H6 H 0.1278 0.2214 0.3123 0.027 Uiso 1 1 calc R
C1 C 0.0820(3) 0.13563(11) 0.34823(10) 0.0196(6) Uani 1 1 d .
O1 O 0.0577(2) 0.15554(7) 0.40087(6) 0.0224(4) Uani 1 1 d .
N2 N -0.0321(3) 0.15225(8) 0.50739(7) 0.0178(5) Uani 1 1 d .
C18 C -0.1142(3) 0.20761(11) 0.49478(11) 0.0232(6) Uani 1 1 d .
H18 H -0.1493 0.2154 0.4569 0.028 Uiso 1 1 calc R
C19 C -0.1487(3) 0.25297(11) 0.53445(11) 0.0267(6) Uani 1 1 d .
H19 H -0.208 0.291 0.5241 0.032 Uiso 1 1 calc R
C20 C -0.0966(4) 0.24286(12) 0.58941(11) 0.0260(6) Uani 1 1 d .
H20 H -0.1175 0.274 0.6173 0.031 Uiso 1 1 calc R
C21 C -0.0135(4) 0.18668(11) 0.60326(10) 0.0250(6) Uani 1 1 d .
H21 H 0.0223 0.1783 0.6409 0.03 Uiso 1 1 calc R
C22 C 0.0169(3) 0.14282(11) 0.56147(9) 0.0205(5) Uani 1 1 d .
H22 H 0.0748 0.1044 0.5712 0.025 Uiso 1 1 calc R
Ni2 Ni 0.52653(4) -0.095920(13) 0.465801(12) 0.01690(8) Uani 1 1 d .
C51 C 0.3297(4) 0.19682(12) 0.74077(11) 0.0304(7) Uani 1 1 d .
H51A H 0.4621 0.1979 0.7481 0.046 Uiso 1 1 calc R
H51B H 0.2632 0.2097 0.7747 0.046 Uiso 1 1 calc R
H51C H 0.3003 0.2257 0.7099 0.046 Uiso 1 1 calc R
O51 O 0.2765(2) 0.13475(8) 0.72563(7) 0.0271(4) Uani 1 1 d .
C52 C 0.3437(3) 0.10976(11) 0.67660(10) 0.0198(6) Uani 1 1 d .
C57 C 0.2879(3) 0.04840(12) 0.66572(10) 0.0210(6) Uani 1 1 d .
H57 H 0.2119 0.027 0.6919 0.025 Uiso 1 1 calc R
C56 C 0.3426(3) 0.01855(11) 0.61680(10) 0.0203(6) Uani 1 1 d .
H56 H 0.307 -0.0237 0.6103 0.024 Uiso 1 1 calc R
C55 C 0.4497(3) 0.04991(11) 0.57691(10) 0.0182(5) Uani 1 1 d .
C54 C 0.5064(3) 0.11107(10) 0.58867(9) 0.0215(5) Uani 1 1 d .
H54 H 0.5808 0.1328 0.5622 0.026 Uiso 1 1 calc R
C53 C 0.4560(3) 0.14104(11) 0.63858(10) 0.0223(6) Uani 1 1 d .
H53 H 0.4979 0.1824 0.6464 0.027 Uiso 1 1 calc R
C58 C 0.4918(3) 0.01808(10) 0.52246(9) 0.0185(5) Uani 1 1 d .
O52 O 0.4995(2) -0.04296(7) 0.52546(6) 0.0197(4) Uani 1 1 d .
C59 C 0.5095(3) 0.05175(10) 0.47365(9) 0.0214(5) Uani 1 1 d .
H59 H 0.4958 0.096 0.4764 0.026 Uiso 1 1 calc R
C60 C 0.5460(3) 0.02701(11) 0.41967(10) 0.0205(5) Uani 1 1 d .
C61 C 0.5507(4) 0.07481(11) 0.37291(10) 0.0285(6) Uani 1 1 d .
H61A H 0.6783 0.0823 0.3616 0.043 Uiso 1 1 calc R
H61B H 0.4962 0.1142 0.3861 0.043 Uiso 1 1 calc R
H61C H 0.4808 0.059 0.3407 0.043 Uiso 1 1 calc R
N51 N 0.5697(3) -0.03443(9) 0.41067(8) 0.0178(5) Uani 1 1 d .
C62 C 0.6133(3) -0.06297(11) 0.35803(10) 0.0187(6) Uani 1 1 d .
C63 C 0.6767(3) -0.03644(13) 0.30772(10) 0.0248(6) Uani 1 1 d .
H63 H 0.6992 0.0075 0.3058 0.03 Uiso 1 1 calc R
C64 C 0.7071(3) -0.07363(13) 0.26052(11) 0.0271(6) Uani 1 1 d .
H64 H 0.7488 -0.0549 0.2266 0.033 Uiso 1 1 calc R
C65 C 0.6769(3) -0.13760(13) 0.26284(11) 0.0266(6) Uani 1 1 d .
H65 H 0.695 -0.1626 0.2302 0.032 Uiso 1 1 calc R
C66 C 0.6203(3) -0.16554(12) 0.31266(10) 0.0227(6) Uani 1 1 d .
H66 H 0.6015 -0.2096 0.3142 0.027 Uiso 1 1 calc R
C67 C 0.5910(3) -0.12899(11) 0.36038(10) 0.0198(6) Uani 1 1 d .
O53 O 0.5421(2) -0.15434(7) 0.40949(6) 0.0221(4) Uani 1 1 d .
N52 N 0.4952(3) -0.16434(8) 0.51868(7) 0.0165(4) Uani 1 1 d .
C68 C 0.5632(3) -0.16027(11) 0.57124(10) 0.0198(6) Uani 1 1 d .
H68 H 0.6228 -0.1225 0.5822 0.024 Uiso 1 1 calc R
C69 C 0.5506(3) -0.20837(11) 0.61002(10) 0.0222(6) Uani 1 1 d .
H69 H 0.6037 -0.2041 0.6463 0.027 Uiso 1 1 calc R
C70 C 0.4593(3) -0.26287(11) 0.59515(10) 0.0226(6) Uani 1 1 d .
H70 H 0.4462 -0.2963 0.6212 0.027 Uiso 1 1 calc R
C71 C 0.3877(3) -0.26752(11) 0.54149(11) 0.0224(6) Uani 1 1 d .
H71 H 0.3234 -0.3043 0.5304 0.027 Uiso 1 1 calc R
C72 C 0.4098(3) -0.21857(11) 0.50414(10) 0.0198(6) Uani 1 1 d .
H72 H 0.3637 -0.223 0.467 0.024 Uiso 1 1 calc R

loop_
_atom_site_aniso_label
_atom_site_aniso_U_11
_atom_site_aniso_U_22
_atom_site_aniso_U_33
_atom_site_aniso_U_23
_atom_site_aniso_U_13
_atom_site_aniso_U_12
Ni1 0.02168(16) 0.01420(15) 0.01780(15) -0.00266(11) -0.00033(13) 0.00034(15)
C17 0.0316(15) 0.0317(16) 0.0178(14) -0.0003(12) 0.0026(12) -0.0009(13)
O3 0.0354(11) 0.0215(10) 0.0172(9) -0.0020(7) -0.0018(8) 0.0022(8)
C14 0.0166(12) 0.0206(13) 0.0174(12) -0.0015(10) -0.0043(10) -0.0028(10)
C13 0.0194(13) 0.0182(12) 0.0240(13) -0.0012(10) -0.0035(11) 0.0024(11)
C12 0.0168(12) 0.0198(13) 0.0226(13) -0.0069(10) -0.0008(11) 0.0024(10)
C11 0.0142(11) 0.0177(12) 0.0204(12) -0.0036(9) -0.0015(11) -0.0046(10)
C16 0.0191(13) 0.0152(13) 0.0255(14) -0.0056(11) -0.0011(11) 0.0012(10)
C15 0.0208(13) 0.0201(14) 0.0197(14) -0.0063(10) 0.0016(11) -0.0012(10)
C10 0.0113(11) 0.0163(12) 0.0244(12) -0.0034(9) -0.0018(11) -0.0009(11)
O2 0.0254(10) 0.0146(8) 0.0228(9) -0.0028(7) 0.0016(9) 0.0015(8)
C9 0.0227(13) 0.0127(12) 0.0229(13) -0.0022(10) -0.0028(11) 0.0020(10)
C7 0.0123(12) 0.0162(13) 0.0221(13) -0.0073(10) -0.0027(10) -0.0015(10)
C8 0.0240(13) 0.0181(14) 0.0217(14) -0.0037(11) -0.0017(11) 0.0032(11)
N1 0.0189(11) 0.0170(11) 0.0195(11) -0.0013(8) -0.0022(9) -0.0011(9)
C2 0.0144(12) 0.0195(13) 0.0203(13) -0.0017(10) -0.0002(10) 0.0003(10)
C3 0.0228(13) 0.0157(13) 0.0277(15) -0.0043(11) -0.0009(11) 0.0001(11)
C4 0.0256(13) 0.0282(15) 0.0172(13) -0.0046(12) 0.0001(10) 0.0034(13)
C5 0.0228(14) 0.0243(15) 0.0244(15) 0.0054(12) -0.0014(11) -0.0003(12)
C6 0.0221(14) 0.0188(14) 0.0271(15) 0.0009(11) -0.0046(11) 0.0013(11)
C1 0.0141(13) 0.0224(14) 0.0223(14) 0.0003(11) -0.0035(10) -0.0001(10)
O1 0.0323(11) 0.0159(9) 0.0188(9) -0.0024(7) 0.0000(8) 0.0002(8)
N2 0.0171(12) 0.0170(10) 0.0193(11) 0.0003(8) 0.0003(10) 0.0015(9)
C18 0.0226(14) 0.0199(14) 0.0270(15) 0.0008(11) -0.0021(11) 0.0050(11)
C19 0.0254(14) 0.0176(14) 0.0372(17) -0.0014(12) 0.0003(13) 0.0081(11)
C20 0.0276(14) 0.0205(15) 0.0299(16) -0.0097(12) 0.0062(12) -0.0011(12)
C21 0.0256(14) 0.0271(14) 0.0222(13) -0.0061(10) 0.0000(13) 0.0011(12)
C22 0.0191(13) 0.0185(12) 0.0239(13) 0.0004(10) 0.0015(12) -0.0008(11)
Ni2 0.01888(15) 0.01569(15) 0.01613(15) -0.00078(12) -0.00091(12) 0.00212(14)
C51 0.0369(16) 0.0263(16) 0.0279(16) -0.0089(12) 0.0058(13) -0.0002(13)
O51 0.0346(11) 0.0221(10) 0.0246(10) -0.0072(8) 0.0056(8) -0.0031(8)
C52 0.0222(13) 0.0201(15) 0.0171(13) -0.0015(11) -0.0013(10) 0.0042(11)
C57 0.0228(13) 0.0221(14) 0.0182(14) 0.0032(11) 0.0000(11) -0.0025(11)
C56 0.0217(13) 0.0144(13) 0.0248(14) 0.0006(11) -0.0038(11) -0.0002(10)
C55 0.0174(13) 0.0172(13) 0.0201(13) 0.0015(10) -0.0021(11) 0.0040(10)
C54 0.0195(13) 0.0222(13) 0.0227(13) 0.0009(10) 0.0037(12) -0.0015(11)
C53 0.0242(14) 0.0147(13) 0.0281(14) -0.0039(10) -0.0002(12) -0.0046(11)
C58 0.0144(12) 0.0169(12) 0.0242(13) -0.0016(9) -0.0023(11) 0.0001(11)
O52 0.0246(9) 0.0155(8) 0.0191(8) -0.0009(6) 0.0003(9) 0.0018(8)
C59 0.0243(13) 0.0135(11) 0.0264(13) 0.0006(9) 0.0002(13) 0.0043(11)
C60 0.0156(12) 0.0218(13) 0.0240(13) 0.0013(10) -0.0033(11) 0.0012(11)
C61 0.0377(16) 0.0236(14) 0.0242(14) 0.0037(11) 0.0036(12) 0.0066(12)
N51 0.0159(11) 0.0198(11) 0.0176(11) -0.0002(9) -0.0003(9) 0.0024(9)
C62 0.0133(12) 0.0247(14) 0.0182(14) -0.0002(11) -0.0030(11) 0.0030(10)
C63 0.0238(14) 0.0246(15) 0.0261(15) 0.0007(12) 0.0029(12) 0.0013(11)
C64 0.0265(14) 0.0375(17) 0.0174(14) 0.0016(12) 0.0040(11) -0.0003(12)
C65 0.0236(14) 0.0358(18) 0.0205(15) -0.0058(12) -0.0028(12) 0.0094(13)
C66 0.0239(14) 0.0226(14) 0.0217(14) -0.0007(11) -0.0036(11) 0.0020(12)
C67 0.0171(13) 0.0246(15) 0.0178(13) 0.0006(11) -0.0021(11) 0.0051(11)
O53 0.0309(11) 0.0197(9) 0.0156(8) 0.0002(7) -0.0001(8) 0.0038(8)
N52 0.0157(10) 0.0184(10) 0.0153(10) -0.0035(7) 0.0002(10) 0.0017(10)
C68 0.0177(13) 0.0195(13) 0.0223(14) -0.0034(10) -0.0015(11) -0.0025(10)
C69 0.0247(14) 0.0241(14) 0.0177(13) 0.0015(10) 0.0005(11) -0.0024(11)
C70 0.0224(14) 0.0200(13) 0.0255(14) 0.0043(10) 0.0090(12) -0.0006(11)
C71 0.0178(12) 0.0183(13) 0.0311(16) -0.0076(11) 0.0061(12) -0.0019(10)
C72 0.0161(13) 0.0212(14) 0.0221(14) -0.0080(11) 0.0011(10) 0.0021(10)

loop_
_atom_type_symbol
_atom_type_description
_atom_type_scat_dispersion_real
_atom_type_scat_dispersion_imag
_atom_type_scat_source
C C 0.0033 0.0016 'International Tables Vol C Tables 4.2.6.8 and 6.1.1.4'
H H 0 0 'International Tables Vol C Tables 4.2.6.8 and 6.1.1.4'
N N 0.0061 0.0033 'International Tables Vol C Tables 4.2.6.8 and 6.1.1.4'
O O 0.0106 0.006 'International Tables Vol C Tables 4.2.6.8 and 6.1.1.4'
Ni Ni 0.3393 1.1124 'International Tables Vol C Tables 4.2.6.8 and 6.1.1.4'

loop_
_geom_angle_atom_site_label_1
_geom_angle_atom_site_label_2
_geom_angle_atom_site_label_3
_geom_angle
O2 Ni1 O1 174.53(7)
O2 Ni1 N1 97.61(7)
O1 Ni1 N1 87.42(7)
O2 Ni1 N2 87.00(7)
O1 Ni1 N2 88.01(7)
N1 Ni1 N2 175.29(8)
O3 C17 H17A 109.5
O3 C17 H17B 109.5
H17A C17 H17B 109.5
O3 C17 H17C 109.5
H17A C17 H17C 109.5
H17B C17 H17C 109.5
C14 O3 C17 116.66(18)
O3 C14 C15 124.9(2)
O3 C14 C13 115.1(2)
C15 C14 C13 120.0(2)
C12 C13 C14 119.7(2)
C12 C13 H13 120.1
C14 C13 H13 120.1
C13 C12 C11 121.8(2)
C13 C12 H12 119.1
C11 C12 H12 119.1
C16 C11 C12 117.3(2)
C16 C11 C10 120.9(2)
C12 C11 C10 121.7(2)
C15 C16 C11 121.9(2)
C15 C16 H16 119
C11 C16 H16 119
C16 C15 C14 119.2(2)
C16 C15 H15 120.4
C14 C15 H15 120.4
O2 C10 C9 123.6(2)
O2 C10 C11 114.07(18)
C9 C10 C11 122.4(2)
C10 O2 Ni1 125.28(14)
C10 C9 C7 127.2(2)
C10 C9 H9 116.4
C7 C9 H9 116.4
N1 C7 C9 122.1(2)
N1 C7 C8 122.4(2)
C9 C7 C8 115.4(2)
C7 C8 H8A 109.5
C7 C8 H8B 109.5
H8A C8 H8B 109.5
C7 C8 H8C 109.5
H8A C8 H8C 109.5
H8B C8 H8C 109.5
C7 N1 C2 126.16(19)
C7 N1 Ni1 123.01(15)
C2 N1 Ni1 110.47(15)
C3 C2 C1 118.2(2)
C3 C2 N1 130.6(2)
C1 C2 N1 111.2(2)
C4 C3 C2 120.1(2)
C4 C3 H3 119.9
C2 C3 H3 119.9
C5 C4 C3 121.1(2)
C5 C4 H4 119.4
C3 C4 H4 119.4
C4 C5 C6 119.6(2)
C4 C5 H5 120.2
C6 C5 H5 120.2
C5 C6 C1 120.0(2)
C5 C6 H6 120
C1 C6 H6 120
O1 C1 C6 121.1(2)
O1 C1 C2 118.3(2)
C6 C1 C2 120.6(2)
C1 O1 Ni1 112.04(15)
C22 N2 C18 117.2(2)
C22 N2 Ni1 122.26(15)
C18 N2 Ni1 120.55(16)
N2 C18 C19 122.7(2)
N2 C18 H18 118.6
C19 C18 H18 118.6
C18 C19 C20 119.4(2)
C18 C19 H19 120.3
C20 C19 H19 120.3
C19 C20 C21 118.8(2)
C19 C20 H20 120.6
C21 C20 H20 120.6
C20 C21 C22 119.0(2)
C20 C21 H21 120.5
C22 C21 H21 120.5
N2 C22 C21 122.8(2)
N2 C22 H22 118.6
C21 C22 H22 118.6
O52 Ni2 O53 174.87(7)
O52 Ni2 N51 97.45(7)
O53 Ni2 N51 87.31(7)
O52 Ni2 N52 87.00(7)
O53 Ni2 N52 88.32(7)
N51 Ni2 N52 174.92(8)
O51 C51 H51A 109.5
O51 C51 H51B 109.5
H51A C51 H51B 109.5
O51 C51 H51C 109.5
H51A C51 H51C 109.5
H51B C51 H51C 109.5
C52 O51 C51 118.6(2)
O51 C52 C53 125.2(2)
O51 C52 C57 114.7(2)
C53 C52 C57 120.1(2)
C56 C57 C52 120.2(2)
C56 C57 H57 119.9
C52 C57 H57 119.9
C57 C56 C55 120.8(2)
C57 C56 H56 119.6
C55 C56 H56 119.6
C54 C55 C56 118.4(2)
C54 C55 C58 122.5(2)
C56 C55 C58 119.1(2)
C55 C54 C53 121.3(2)
C55 C54 H54 119.4
C53 C54 H54 119.4
C52 C53 C54 119.3(2)
C52 C53 H53 120.4
C54 C53 H53 120.4
O52 C58 C59 124.4(2)
O52 C58 C55 114.48(19)
C59 C58 C55 121.06(19)
C58 O52 Ni2 125.41(14)
C58 C59 C60 126.3(2)
C58 C59 H59 116.9
C60 C59 H59 116.9
N51 C60 C59 122.3(2)
N51 C60 C61 122.7(2)
C59 C60 C61 115.0(2)
C60 C61 H61A 109.5
C60 C61 H61B 109.5
H61A C61 H61B 109.5
C60 C61 H61C 109.5
H61A C61 H61C 109.5
H61B C61 H61C 109.5
C60 N51 C62 125.9(2)
C60 N51 Ni2 123.27(16)
C62 N51 Ni2 110.62(15)
C63 C62 C67 118.1(2)
C63 C62 N51 130.6(2)
C67 C62 N51 111.3(2)
C64 C63 C62 120.8(2)
C64 C63 H63 119.6
C62 C63 H63 119.6
C65 C64 C63 120.3(2)
C65 C64 H64 119.9
C63 C64 H64 119.9
C64 C65 C66 120.3(3)
C64 C65 H65 119.9
C66 C65 H65 119.9
C65 C66 C67 120.1(2)
C65 C66 H66 120
C67 C66 H66 120
O53 C67 C66 121.8(2)
O53 C67 C62 117.8(2)
C66 C67 C62 120.4(2)
C67 O53 Ni2 112.41(14)
C68 N52 C72 117.4(2)
C68 N52 Ni2 120.68(15)
C72 N52 Ni2 121.92(15)
N52 C68 C69 123.2(2)
N52 C68 H68 118.4
C69 C68 H68 118.4
C68 C69 C70 118.9(2)
C68 C69 H69 120.5
C70 C69 H69 120.5
C71 C70 C69 118.5(2)
C71 C70 H70 120.7
C69 C70 H70 120.7
C72 C71 C70 119.8(2)
C72 C71 H71 120.1
C70 C71 H71 120.1
N52 C72 C71 122.2(2)
N52 C72 H72 118.9
C71 C72 H72 118.9

loop_
_geom_bond_atom_site_label_1
_geom_bond_atom_site_label_2
_geom_bond_distance
Ni1 O2 1.8237(15)
Ni1 O1 1.8338(16)
Ni1 N1 1.8802(19)
Ni1 N2 1.9312(18)
C17 O3 1.430(3)
C17 H17A 0.98
C17 H17B 0.98
C17 H17C 0.98
O3 C14 1.376(3)
C14 C15 1.391(3)
C14 C13 1.395(3)
C13 C12 1.374(3)
C13 H13 0.95
C12 C11 1.404(3)
C12 H12 0.95
C11 C16 1.392(3)
C11 C10 1.493(3)
C16 C15 1.391(3)
C16 H16 0.95
C15 H15 0.95
C10 O2 1.299(2)
C10 C9 1.382(3)
C9 C7 1.399(3)
C9 H9 0.95
C7 N1 1.339(3)
C7 C8 1.515(3)
C8 H8A 0.98
C8 H8B 0.98
C8 H8C 0.98
N1 C2 1.427(3)
C2 C3 1.402(3)
C2 C1 1.413(3)
C3 C4 1.395(3)
C3 H3 0.95
C4 C5 1.382(3)
C4 H4 0.95
C5 C6 1.394(3)
C5 H5 0.95
C6 C1 1.397(3)
C6 H6 0.95
C1 O1 1.333(3)
N2 C22 1.349(3)
N2 C18 1.356(3)
C18 C19 1.373(3)
C18 H18 0.95
C19 C20 1.378(4)
C19 H19 0.95
C20 C21 1.381(3)
C20 H20 0.95
C21 C22 1.382(3)
C21 H21 0.95
C22 H22 0.95
Ni2 O52 1.8229(14)
Ni2 O53 1.8312(15)
Ni2 N51 1.8794(19)
Ni2 N52 1.9380(18)
C51 O51 1.424(3)
C51 H51A 0.98
C51 H51B 0.98
C51 H51C 0.98
O51 C52 1.371(3)
C52 C53 1.389(3)
C52 C57 1.393(3)
C57 C56 1.384(3)
C57 H57 0.95
C56 C55 1.398(3)
C56 H56 0.95
C55 C54 1.395(3)
C55 C58 1.493(3)
C54 C53 1.397(3)
C54 H54 0.95
C53 H53 0.95
C58 O52 1.303(2)
C58 C59 1.370(3)
C59 C60 1.413(3)
C59 H59 0.95
C60 N51 1.337(3)
C60 C61 1.508(3)
C61 H61A 0.98
C61 H61B 0.98
C61 H61C 0.98
N51 C62 1.427(3)
C62 C63 1.401(3)
C62 C67 1.416(3)
C63 C64 1.391(3)
C63 H63 0.95
C64 C65 1.381(4)
C64 H64 0.95
C65 C66 1.388(3)
C65 H65 0.95
C66 C67 1.392(3)
C66 H66 0.95
C67 O53 1.335(3)
N52 C68 1.347(3)
N52 C72 1.357(3)
C68 C69 1.381(3)
C68 H68 0.95
C69 C70 1.383(3)
C69 H69 0.95
C70 C71 1.382(3)
C70 H70 0.95
C71 C72 1.379(3)
C71 H71 0.95
C72 H72 0.95

loop_
_geom_torsion_atom_site_label_1
_geom_torsion_atom_site_label_2
_geom_torsion_atom_site_label_3
_geom_torsion_atom_site_label_4
_geom_torsion
C17 O3 C14 C15 -13.9(3)
C17 O3 C14 C13 167.2(2)
O3 C14 C13 C12 178.7(2)
C15 C14 C13 C12 -0.2(4)
C14 C13 C12 C11 -0.6(4)
C13 C12 C11 C16 0.8(3)
C13 C12 C11 C10 178.5(2)
C12 C11 C16 C15 -0.3(3)
C10 C11 C16 C15 -178.0(2)
C11 C16 C15 C14 -0.5(4)
O3 C14 C15 C16 -178.1(2)
C13 C14 C15 C16 0.7(3)
C16 C11 C10 O2 11.0(3)
C12 C11 C10 O2 -166.6(2)
C16 C11 C10 C9 -169.8(2)
C12 C11 C10 C9 12.6(4)
C9 C10 O2 Ni1 -6.7(3)
C11 C10 O2 Ni1 172.52(15)
N1 Ni1 O2 C10 10.8(2)
N2 Ni1 O2 C10 -170.1(2)
O2 C10 C9 C7 -0.2(4)
C11 C10 C9 C7 -179.3(2)
C10 C9 C7 N1 -1.0(4)
C10 C9 C7 C8 177.1(2)
C9 C7 N1 C2 -179.1(2)
C8 C7 N1 C2 3.0(4)
C9 C7 N1 Ni1 8.4(3)
C8 C7 N1 Ni1 -169.49(16)
O2 Ni1 N1 C7 -11.56(19)
O1 Ni1 N1 C7 166.3(2)
O2 Ni1 N1 C2 174.90(15)
O1 Ni1 N1 C2 -7.28(14)
C7 N1 C2 C3 17.1(4)
Ni1 N1 C2 C3 -169.6(2)
C7 N1 C2 C1 -165.4(2)
Ni1 N1 C2 C1 7.9(2)
C1 C2 C3 C4 5.3(3)
N1 C2 C3 C4 -177.3(2)
C2 C3 C4 C5 -0.4(4)
C3 C4 C5 C6 -2.9(4)
C4 C5 C6 C1 1.1(4)
C5 C6 C1 O1 -176.6(2)
C5 C6 C1 C2 3.9(4)
C3 C2 C1 O1 173.45(19)
N1 C2 C1 O1 -4.4(3)
C3 C2 C1 C6 -7.0(4)
N1 C2 C1 C6 175.1(2)
C6 C1 O1 Ni1 179.00(18)
C2 C1 O1 Ni1 -1.5(3)
N1 Ni1 O1 C1 4.98(15)
N2 Ni1 O1 C1 -173.89(16)
O2 Ni1 N2 C22 33.76(19)
O1 Ni1 N2 C22 -144.0(2)
O2 Ni1 N2 C18 -146.6(2)
O1 Ni1 N2 C18 35.68(19)
C22 N2 C18 C19 -0.3(4)
Ni1 N2 C18 C19 180.00(19)
N2 C18 C19 C20 0.8(4)
C18 C19 C20 C21 -1.1(4)
C19 C20 C21 C22 0.8(4)
C18 N2 C22 C21 0.1(4)
Ni1 N2 C22 C21 179.76(19)
C20 C21 C22 N2 -0.4(4)
C51 O51 C52 C53 -2.5(4)
C51 O51 C52 C57 178.7(2)
O51 C52 C57 C56 178.3(2)
C53 C52 C57 C56 -0.5(4)
C52 C57 C56 C55 -1.9(4)
C57 C56 C55 C54 2.7(3)
C57 C56 C55 C58 -174.6(2)
C56 C55 C54 C53 -1.0(4)
C58 C55 C54 C53 176.2(2)
O51 C52 C53 C54 -176.5(2)
C57 C52 C53 C54 2.2(4)
C55 C54 C53 C52 -1.5(4)
C54 C55 C58 O52 153.2(2)
C56 C55 C58 O52 -29.7(3)
C54 C55 C58 C59 -30.3(4)
C56 C55 C58 C59 146.8(2)
C59 C58 O52 Ni2 -2.4(4)
C55 C58 O52 Ni2 173.96(15)
N51 Ni2 O52 C58 7.5(2)
N52 Ni2 O52 C58 -174.9(2)
O52 C58 C59 C60 -2.8(4)
C55 C58 C59 C60 -178.9(2)
C58 C59 C60 N51 -0.7(4)
C58 C59 C60 C61 177.6(2)
C59 C60 N51 C62 -177.6(2)
C61 C60 N51 C62 4.2(4)
C59 C60 N51 Ni2 8.5(3)
C61 C60 N51 Ni2 -169.69(18)
O52 Ni2 N51 C60 -10.5(2)
O53 Ni2 N51 C60 167.6(2)
O52 Ni2 N51 C62 174.85(15)
O53 Ni2 N51 C62 -7.06(15)
C60 N51 C62 C63 14.3(4)
Ni2 N51 C62 C63 -171.1(2)
C60 N51 C62 C67 -167.7(2)
Ni2 N51 C62 C67 6.8(2)
C67 C62 C63 C64 3.5(4)
N51 C62 C63 C64 -178.7(2)
C62 C63 C64 C65 -0.7(4)
C63 C64 C65 C66 -1.6(4)
C64 C65 C66 C67 1.0(4)
C65 C66 C67 O53 -177.9(2)
C65 C66 C67 C62 1.9(4)
C63 C62 C67 O53 175.7(2)
N51 C62 C67 O53 -2.5(3)
C63 C62 C67 C66 -4.1(4)
N51 C62 C67 C66 177.7(2)
C66 C67 O53 Ni2 176.57(18)
C62 C67 O53 Ni2 -3.2(3)
N51 Ni2 O53 C67 5.79(15)
N52 Ni2 O53 C67 -171.60(17)
O52 Ni2 N52 C68 -35.95(18)
O53 Ni2 N52 C68 146.17(19)
O52 Ni2 N52 C72 146.1(2)
O53 Ni2 N52 C72 -31.82(18)
C72 N52 C68 C69 0.4(3)
Ni2 N52 C68 C69 -177.69(18)
N52 C68 C69 C70 -1.9(4)
C68 C69 C70 C71 1.4(3)
C69 C70 C71 C72 0.6(3)
C68 N52 C72 C71 1.7(3)
Ni2 N52 C72 C71 179.75(17)
C70 C71 C72 N52 -2.2(4)
